data_4312779
loop_
_publ_author_name
'Helen T. Chifotides'
'Kemal V. Catalan'
'Kim R. Dunbar'

_publ_section_title
;
 Dirhodium Formamidinate Compounds with Bidentate Nitrogen Chelating
 Ligands
;
_journal_name_full 'Inorganic Chemistry'
_journal_page_first 8739
_journal_page_last 8747
_journal_paper_doi 10.1021/ic034737b
_journal_volume 42
_journal_year 2003
_chemical_formula_sum 'C48 H50 B2 F8 N10 Rh2'
_chemical_formula_weight 1146.42
_chemical_name_common '[Rh2(form)2(bpy)(CH3CN)4][BF4]2'
_space_group_IT_number 14
_symmetry_cell_setting monoclinic
_symmetry_space_group_name_Hall '-P 2yn'
_symmetry_space_group_name_H-M 'P 1 21/n 1'
_atom_sites_solution_hydrogens geom
_atom_sites_solution_primary direct
_atom_sites_solution_secondary difmap
_audit_creation_method SHELXL-97
_cell_angle_alpha 90.00
_cell_angle_beta 94.3290(10)
_cell_angle_gamma 90.00
_cell_formula_units_Z 4
_cell_length_a 10.9339(2)
_cell_length_b 24.48580(10)
_cell_length_c 19.4874(3)
_cell_measurement_temperature 173(2)
_cell_volume 5202.39(13)
_computing_cell_refinement 'SAINT (Bruker)'
_computing_data_collection 'SMART (Bruker)'
_computing_data_reduction 'SAINT (Bruker)'
_computing_structure_refinement 'SHELXL-97 (Sheldrick, 1997)'
_computing_structure_solution 'SHELXS-97 (Sheldrick, 1990)'
_diffrn_ambient_temperature 173(2)
_diffrn_measured_fraction_theta_full 0.454
_diffrn_measured_fraction_theta_max 0.454
_diffrn_measurement_device_type 'Bruker SMART 1000'
_diffrn_measurement_method '/w scans'
_diffrn_radiation_monochromator graphite
_diffrn_radiation_source 'fine-focus sealed tube'
_diffrn_radiation_type MoK\a
_diffrn_radiation_wavelength 0.71073
_diffrn_reflns_av_R_equivalents 0.0340
_diffrn_reflns_av_sigmaI/netI 0.0499
_diffrn_reflns_limit_h_max 13
_diffrn_reflns_limit_h_min -13
_diffrn_reflns_limit_k_max 26
_diffrn_reflns_limit_k_min -30
_diffrn_reflns_limit_l_max 23
_diffrn_reflns_limit_l_min -17
_diffrn_reflns_number 14284
_diffrn_reflns_theta_full 27.52
_diffrn_reflns_theta_max 27.52
_diffrn_reflns_theta_min 1.66
_exptl_absorpt_coefficient_mu 0.706
_exptl_absorpt_correction_T_max 0.9264
_exptl_absorpt_correction_T_min 0.9138
_exptl_absorpt_correction_type multi-scan
_exptl_absorpt_process_details 'SADABS (Bruker)'
_exptl_crystal_colour orange-red
_exptl_crystal_density_diffrn 1.464
_exptl_crystal_density_method 'not measured'
_exptl_crystal_description 'rectangular block'
_exptl_crystal_F_000 2320
_exptl_crystal_size_max 0.31
_exptl_crystal_size_mid 0.26
_exptl_crystal_size_min 0.21
_refine_diff_density_max 1.089
_refine_diff_density_min -0.408
_refine_diff_density_rms 0.086
_refine_ls_extinction_coef 0.00031(9)
_refine_ls_extinction_expression Fc^*^=kFc[1+0.001xFc^2^\l^3^/sin(2\q)]^-1/4^
_refine_ls_extinction_method SHELXL
_refine_ls_goodness_of_fit_ref 1.054
_refine_ls_hydrogen_treatment mixed
_refine_ls_matrix_type full
_refine_ls_number_parameters 674
_refine_ls_number_reflns 5446
_refine_ls_number_restraints 104
_refine_ls_restrained_S_all 1.061
_refine_ls_R_factor_all 0.0668
_refine_ls_R_factor_gt 0.0459
_refine_ls_shift/su_max 0.055
_refine_ls_shift/su_mean 0.002
_refine_ls_structure_factor_coef Fsqd
_refine_ls_weighting_details 'calc w=1/[\s^2^(Fo^2^)+(0.0650P)^2^+10.6676P] where P=(Fo^2^+2Fc^2^)/3'
_refine_ls_weighting_scheme calc
_refine_ls_wR_factor_gt 0.1140
_refine_ls_wR_factor_ref 0.1233
_reflns_number_gt 4267
_reflns_number_total 5446
_reflns_threshold_expression >2sigma(I)
_cod_data_source_file ic034737bsi20030630_121512_2.cif
_cod_data_source_block C:\Structures\Helen\Kemal\kvc15_2\Compound2b\CF.CIF
_cod_depositor_comments
;
The following automatic conversions were performed:

'_exptl_absorpt_correction_type' value 'multiscan' changed to
'multi-scan' according to the built-in table from CIF Core dictionary
named 'cif_core.dic' version 2.4.1 from 2010-06-29.

Automatic conversion script
Id: cif_fix_values 1646 2011-03-28 12:23:43Z adriana 
;
_cod_original_cell_volume 5202.38(13)
_cod_database_code 4312779

loop_
_symmetry_equiv_pos_as_xyz
'x, y, z'
'-x+1/2, y+1/2, -z+1/2'
'-x, -y, -z'
'x-1/2, -y-1/2, z-1/2'

loop_
_atom_site_label
_atom_site_type_symbol
_atom_site_fract_x
_atom_site_fract_y
_atom_site_fract_z
_atom_site_U_iso_or_equiv
_atom_site_adp_type
_atom_site_occupancy
_atom_site_symmetry_multiplicity
_atom_site_calc_flag
_atom_site_refinement_flags
_atom_site_disorder_assembly
_atom_site_disorder_group
Rh1 Rh 0.65161(4) 0.17687(2) -0.00081(2) 0.02051(13) Uani 1 1 d . . .
Rh2 Rh 0.56873(4) 0.24721(19) 0.08715(2) 0.0234(3) Uani 1 1 d . A .
C2 C 0.4690(6) 0.1615(3) 0.1708(4) 0.0248(15) Uani 1 1 d . A .
C1A C 0.4899(6) 0.2657(2) -0.0579(3) 0.0237(17) Uani 1 1 d . . .
H1A H 0.4506 0.2856 -0.0951 0.028 Uiso 1 1 calc R A .
C1B C 0.7945(9) 0.2775(4) 0.0241(4) 0.024(2) Uani 1 1 d . . .
H1B H 0.8573 0.3024 0.0140 0.028 Uiso 1 1 calc R A .
C9A C 0.5781(6) 0.2178(3) -0.1452(3) 0.0246(14) Uani 1 1 d . . .
C10A C 0.6337(6) 0.2582(8) -0.1816(3) 0.033(4) Uani 1 1 d . . .
H10A H 0.6678 0.2892 -0.1579 0.039 Uiso 1 1 calc R . .
C14A C 0.5322(6) 0.1718(3) -0.1798(4) 0.0326(17) Uani 1 1 d . . .
H14A H 0.4961 0.1434 -0.1549 0.039 Uiso 1 1 calc R . .
C2' C 0.5929(6) 0.1702(3) 0.2017(3) 0.0285(15) Uani 1 1 d . A .
C3' C 0.6440(7) 0.1429(3) 0.2602(4) 0.0375(18) Uani 1 1 d . . .
H3' H 0.5969 0.1167 0.2826 0.045 Uiso 1 1 calc R . .
C9B C 0.7172(9) 0.3512(3) 0.0798(5) 0.029(2) Uani 1 1 d . . .
C11 C 0.4390(6) 0.0884(3) -0.0030(4) 0.0290(15) Uani 1 1 d . . .
C11A C 0.6403(6) 0.2540(16) -0.2526(3) 0.037(3) Uani 1 1 d . . .
H11A H 0.6772 0.2824 -0.2771 0.045 Uiso 1 1 calc R A .
C2A C 0.3723(6) 0.3206(3) 0.0096(3) 0.0260(15) Uani 1 1 d . . .
C3A C 0.2573(6) 0.3123(3) -0.0248(3) 0.0291(15) Uani 1 1 d . . .
H3A H 0.2420 0.2798 -0.0507 0.035 Uiso 1 1 calc R . .
C4A C 0.1648(7) 0.3509(3) -0.0216(4) 0.0366(18) Uani 1 1 d . . .
H4A H 0.0879 0.3448 -0.0464 0.044 Uiso 1 1 calc R A .
C5A C 0.1823(7) 0.3988(3) 0.0174(4) 0.0403(19) Uani 1 1 d . . .
C6A C 0.2972(7) 0.4059(3) 0.0525(4) 0.0397(19) Uani 1 1 d . . .
H6A H 0.3113 0.4374 0.0805 0.048 Uiso 1 1 calc R A .
C9 C 0.4446(7) 0.3248(3) 0.2050(5) 0.0349(18) Uani 1 1 d U . .
C5 C 0.2368(7) 0.1517(3) 0.1048(4) 0.0354(17) Uani 1 1 d . . .
H5 H 0.1577 0.1488 0.0813 0.043 Uiso 1 1 calc R . .
C4 C 0.2688(7) 0.1196(3) 0.1613(4) 0.042(2) Uani 1 1 d . . .
H4 H 0.2121 0.0940 0.1772 0.051 Uiso 1 1 calc R . .
C7A C 0.3920(7) 0.3684(3) 0.0477(4) 0.0321(16) Uani 1 1 d . . .
H7A H 0.4703 0.3754 0.0705 0.038 Uiso 1 1 calc R . .
C6 C 0.3214(6) 0.1880(3) 0.0829(4) 0.0296(16) Uani 1 1 d . . .
H6 H 0.2986 0.2105 0.0443 0.036 Uiso 1 1 calc R . .
C6' C 0.7766(6) 0.2167(3) 0.1924(4) 0.0300(16) Uani 1 1 d . . .
H6' H 0.8239 0.2422 0.1689 0.036 Uiso 1 1 calc R . .
C5' C 0.8295(7) 0.1908(3) 0.2503(4) 0.0391(19) Uani 1 1 d . . .
H5' H 0.9122 0.1984 0.2658 0.047 Uiso 1 1 calc R . .
C4' C 0.7630(8) 0.1541(3) 0.2853(4) 0.0410(19) Uani 1 1 d . . .
H4' H 0.7978 0.1369 0.3258 0.049 Uiso 1 1 calc R . .
C3B C 0.9318(5) 0.2509(9) -0.0958(3) 0.0350(17) Uani 1 1 d . . .
H3B H 0.8858 0.2832 -0.1061 0.042 Uiso 1 1 calc R . .
C2B C 0.9006(6) 0.2145(3) -0.0431(3) 0.0260(15) Uani 1 1 d . . .
C7B C 0.9684(6) 0.1677(3) -0.0294(4) 0.0325(17) Uani 1 1 d . . .
H7B H 0.9466 0.1433 0.0056 0.039 Uiso 1 1 calc R . .
C14B C 0.7019(7) 0.3912(3) 0.0281(4) 0.0365(18) Uani 1 1 d . . .
H14B H 0.6921 0.3803 -0.0187 0.044 Uiso 1 1 calc R . .
C10B C 0.7325(7) 0.3691(3) 0.1484(4) 0.0362(17) Uani 1 1 d . . .
H10B H 0.7430 0.3430 0.1844 0.043 Uiso 1 1 calc R . .
C11B C 0.7326(9) 0.4233(4) 0.1639(4) 0.051(2) Uani 1 1 d . . .
H11B H 0.7450 0.4343 0.2107 0.061 Uiso 1 1 calc R A .
C12 C 0.3517(7) 0.0436(3) -0.0041(4) 0.043(2) Uani 1 1 d . . .
H12A H 0.3696 0.0204 0.0364 0.064 Uiso 1 1 calc R . .
H12B H 0.3583 0.0219 -0.0459 0.064 Uiso 1 1 calc R . .
H12C H 0.2683 0.0582 -0.0037 0.064 Uiso 1 1 calc R . .
C13 C 0.7861(7) 0.0961(3) 0.1072(4) 0.0344(17) Uani 1 1 d . . .
C13B C 0.7008(8) 0.4461(3) 0.0444(4) 0.046(2) Uani 1 1 d . . .
H13B H 0.6905 0.4724 0.0085 0.055 Uiso 1 1 calc R A .
C12B C 0.7146(9) 0.4634(3) 0.1124(5) 0.049(2) Uani 1 1 d . . .
C6B C 1.0685(6) 0.1561(3) -0.0669(4) 0.0342(17) Uani 1 1 d . . .
H6B H 1.1147 0.1238 -0.0568 0.041 Uiso 1 1 calc R A .
C5B C 1.1024(6) 0.1905(3) -0.1186(4) 0.0356(17) Uani 1 1 d . . .
C4B C 1.0339(6) 0.2370(4) -0.1321(4) 0.040(3) Uani 1 1 d . . .
H4B H 1.0566 0.2608 -0.1675 0.048 Uiso 1 1 calc R A .
C3 C 0.3852(7) 0.1250(3) 0.1948(4) 0.0389(18) Uani 1 1 d . . .
H3 H 0.4074 0.1035 0.2345 0.047 Uiso 1 1 calc R . .
C8A C 0.0765(10) 0.4382(4) 0.0258(7) 0.061(3) Uani 1 1 d . . .
H8A1 H 0.0026 0.4247 -0.0005 0.091 Uiso 1 1 calc R A .
H8A2 H 0.0978 0.4743 0.0086 0.091 Uiso 1 1 calc R . .
H8A3 H 0.0610 0.4408 0.0745 0.091 Uiso 1 1 calc R . .
C10 C 0.3825(9) 0.3582(4) 0.2541(5) 0.060(3) Uani 1 1 d U . .
H10C H 0.4411 0.3686 0.2924 0.091 Uiso 1 1 calc R . .
H10D H 0.3153 0.3372 0.2717 0.091 Uiso 1 1 calc R . .
H10E H 0.3494 0.3912 0.2310 0.091 Uiso 1 1 calc R . .
C13A C 0.5383(7) 0.1666(3) -0.2503(4) 0.0380(18) Uani 1 1 d . . .
H13A H 0.5055 0.1349 -0.2732 0.046 Uiso 1 1 calc R A .
C12A C 0.5920(7) 0.2074(4) -0.2881(4) 0.0367(18) Uani 1 1 d . . .
C15A C 0.5961(9) 0.2031(4) -0.3650(4) 0.055(2) Uani 1 1 d . . .
H15A H 0.5720 0.2381 -0.3863 0.082 Uiso 1 1 calc R A .
H15B H 0.5394 0.1745 -0.3827 0.082 Uiso 1 1 calc R . .
H15C H 0.6796 0.1939 -0.3761 0.082 Uiso 1 1 calc R . .
C14 C 0.8459(9) 0.0559(4) 0.1538(5) 0.062(3) Uani 1 1 d . . .
H14C H 0.8002 0.0525 0.1949 0.093 Uiso 1 1 calc R . .
H14D H 0.9300 0.0677 0.1671 0.093 Uiso 1 1 calc R . .
H14E H 0.8477 0.0204 0.1305 0.093 Uiso 1 1 calc R . .
C8B C 1.2138(7) 0.1768(4) -0.1576(5) 0.048(2) Uani 1 1 d . . .
H8B1 H 1.2218 0.2037 -0.1942 0.072 Uiso 1 1 calc R A .
H8B2 H 1.2037 0.1403 -0.1779 0.072 Uiso 1 1 calc R . .
H8B3 H 1.2877 0.1774 -0.1258 0.072 Uiso 1 1 calc R . .
C15B C 0.7152(12) 0.5236(4) 0.1305(6) 0.078(4) Uani 1 1 d . . .
H15D H 0.6728 0.5290 0.1725 0.118 Uiso 1 1 calc R A .
H15E H 0.6731 0.5442 0.0927 0.118 Uiso 1 1 calc R . .
H15F H 0.8001 0.5364 0.1381 0.118 Uiso 1 1 calc R . .
C7 C 0.766(2) 0.0804(8) -0.1041(16) 0.258(15) Uiso 1 1 d DU A 1
C8 C 0.859(3) 0.053(2) -0.142(2) 0.45(3) Uiso 1 1 d DU A 1
H8A H 0.8653 0.0149 -0.1279 0.679 Uiso 0.50 1 calc PR A 1
H8B H 0.9386 0.0713 -0.1310 0.679 Uiso 0.50 1 calc PR A 1
H8C H 0.8368 0.0557 -0.1912 0.679 Uiso 0.50 1 calc PR A 1
H8D H 0.8952 0.0797 -0.1722 0.679 Uiso 0.50 1 calc PR A 1
H8E H 0.8219 0.0233 -0.1691 0.679 Uiso 0.50 1 calc PR A 1
H8F H 0.9237 0.0388 -0.1089 0.679 Uiso 0.50 1 calc PR A 1
N3 N 0.7248(5) 0.1181(2) -0.0814(3) 0.0272(13) Uani 1 1 d D A 1
N4 N 0.4931(6) 0.2995(3) 0.1660(3) 0.0339(14) Uani 1 1 d . . .
N2A N 0.4684(5) 0.2806(2) 0.0052(3) 0.0244(12) Uani 1 1 d . A .
N2B N 0.7115(5) 0.2948(2) 0.0630(3) 0.0259(12) Uani 1 1 d . A .
N1B N 0.7985(7) 0.2276(3) -0.0027(3) 0.0198(16) Uani 1 1 d . A .
N1A N 0.5623(5) 0.2251(2) -0.0725(3) 0.0243(12) Uani 1 1 d . A .
N1 N 0.4363(5) 0.1931(2) 0.1140(3) 0.0230(12) Uani 1 1 d . . .
N1' N 0.6609(5) 0.2070(2) 0.1687(3) 0.0239(12) Uani 1 1 d . . .
N6 N 0.7381(7) 0.1271(3) 0.0704(4) 0.0244(17) Uani 1 1 d . A .
N5 N 0.5070(5) 0.1237(2) -0.0017(3) 0.0253(12) Uani 1 1 d . A .
B2A B 0.1068(12) 0.0842(6) 0.3300(7) 0.068(7) Uani 0.50 1 d PD B 2
F5A F 0.2177(9) 0.1077(6) 0.3330(7) 0.112(6) Uani 0.50 1 d PD B 2
F6A F 0.1139(18) 0.0337(5) 0.3582(9) 0.123(9) Uani 0.50 1 d PD B 2
F7A F 0.0289(11) 0.1138(6) 0.3658(8) 0.127(6) Uani 0.50 1 d PD B 2
F8A F 0.0597(13) 0.0804(9) 0.2654(6) 0.185(12) Uani 0.50 1 d PD B 2
B2 B 0.9559(2) 0.00810(11) -0.05365(14) 0.057(5) Uani 0.50 1 d PDU C -2
F5 F 1.0692(4) 0.0185(5) -0.0272(5) 0.092(5) Uani 0.50 1 d PD C -2
F6 F 0.8730(6) 0.0319(4) -0.0170(4) 0.066(3) Uani 0.50 1 d PD C -2
F7 F 0.9447(12) 0.0285(5) -0.1171(3) 0.129(7) Uani 0.50 1 d PD C -2
F8 F 0.9386(12) -0.04566(13) -0.0525(8) 0.084(5) Uani 0.50 1 d PD C -2
B1 B 0.4672(9) 0.0123(4) -0.1765(5) 0.056(3) Uani 1 1 d D . .
F1 F 0.3746(6) 0.0494(2) -0.1728(3) 0.0768(18) Uani 1 1 d D . .
F2 F 0.4415(7) -0.0339(3) -0.1416(5) 0.123(3) Uani 1 1 d D . .
F3 F 0.5707(10) 0.0330(5) -0.1442(7) 0.167(7) Uani 1 1 d D . .
F4 F 0.4897(10) 0.0000(4) -0.2403(4) 0.172(5) Uani 1 1 d D . .

loop_
_atom_site_aniso_label
_atom_site_aniso_U_11
_atom_site_aniso_U_22
_atom_site_aniso_U_33
_atom_site_aniso_U_23
_atom_site_aniso_U_13
_atom_site_aniso_U_12
Rh1 0.0181(3) 0.0204(3) 0.0229(3) 0.00070(19) 0.0010(2) 0.00068(19)
Rh2 0.0212(2) 0.0283(7) 0.02051(19) 0.0028(7) -0.00010(14) 0.0019(7)
C2 0.019(3) 0.030(4) 0.026(4) -0.002(3) 0.007(3) 0.003(3)
C1A 0.024(3) 0.029(5) 0.018(3) 0.003(2) -0.001(2) 0.004(2)
C1B 0.026(4) 0.027(4) 0.017(5) 0.005(4) 0.000(4) -0.004(3)
C9A 0.018(3) 0.031(4) 0.025(3) 0.004(3) -0.001(3) 0.000(3)
C10A 0.031(3) 0.037(12) 0.030(3) 0.009(4) 0.002(2) -0.001(4)
C14A 0.028(4) 0.042(4) 0.027(4) 0.001(3) 0.005(3) 0.000(3)
C2' 0.033(4) 0.026(4) 0.026(3) -0.003(3) -0.002(3) 0.002(3)
C3' 0.040(4) 0.033(4) 0.040(4) 0.011(3) 0.002(3) -0.002(3)
C9B 0.037(5) 0.017(5) 0.031(4) 0.002(4) -0.002(3) -0.001(4)
C11 0.023(3) 0.031(4) 0.034(4) -0.004(3) 0.005(3) -0.002(3)
C11A 0.042(3) 0.040(9) 0.031(3) 0.002(8) 0.009(2) -0.007(9)
C2A 0.026(3) 0.027(4) 0.025(3) 0.005(3) 0.003(3) 0.006(3)
C3A 0.030(4) 0.030(4) 0.028(4) 0.004(3) 0.005(3) 0.003(3)
C4A 0.029(4) 0.044(5) 0.037(4) 0.007(3) -0.001(3) 0.011(3)
C5A 0.038(4) 0.034(4) 0.050(5) 0.009(4) 0.009(4) 0.014(3)
C6A 0.052(5) 0.028(4) 0.039(4) -0.003(3) 0.005(4) 0.010(4)
C9 0.030(4) 0.036(5) 0.039(5) -0.002(4) -0.001(4) 0.003(3)
C5 0.027(4) 0.039(4) 0.040(4) -0.008(3) 0.003(3) -0.002(3)
C4 0.030(4) 0.039(5) 0.059(5) 0.007(4) 0.009(4) -0.008(3)
C7A 0.037(4) 0.024(4) 0.034(4) 0.001(3) -0.001(3) 0.006(3)
C6 0.021(3) 0.039(4) 0.028(4) -0.005(3) -0.002(3) -0.001(3)
C6' 0.029(4) 0.029(4) 0.031(4) 0.003(3) -0.005(3) -0.002(3)
C5' 0.035(4) 0.034(4) 0.045(5) 0.000(3) -0.016(3) 0.003(3)
C4' 0.051(5) 0.036(4) 0.033(4) 0.014(3) -0.011(4) 0.004(4)
C3B 0.031(3) 0.036(4) 0.038(3) 0.010(10) 0.000(3) -0.029(8)
C2B 0.020(3) 0.027(4) 0.031(4) -0.001(3) 0.002(3) -0.004(3)
C7B 0.022(3) 0.038(4) 0.036(4) 0.011(3) 0.001(3) -0.002(3)
C14B 0.048(5) 0.033(4) 0.029(4) 0.003(3) 0.001(4) 0.002(4)
C10B 0.047(4) 0.032(4) 0.029(4) 0.000(3) -0.003(3) -0.010(3)
C11B 0.081(6) 0.044(5) 0.026(4) -0.010(3) -0.001(4) -0.018(5)
C12 0.036(4) 0.036(4) 0.056(5) -0.007(4) 0.008(4) -0.016(3)
C13 0.030(4) 0.032(4) 0.042(4) 0.000(3) 0.004(3) 0.004(3)
C13B 0.068(6) 0.026(4) 0.043(5) 0.001(3) 0.008(4) -0.002(4)
C12B 0.066(6) 0.029(4) 0.054(5) -0.009(4) 0.012(4) -0.008(4)
C6B 0.021(3) 0.038(4) 0.044(4) -0.004(3) 0.004(3) 0.007(3)
C5B 0.022(3) 0.043(4) 0.042(4) -0.005(3) 0.006(3) -0.005(3)
C4B 0.033(3) 0.054(10) 0.033(3) -0.001(3) 0.011(3) -0.012(4)
C3 0.034(4) 0.041(5) 0.042(5) 0.014(4) 0.008(3) -0.004(3)
C8A 0.055(6) 0.023(5) 0.102(9) -0.011(5) -0.007(6) 0.022(5)
C10 0.053(6) 0.066(6) 0.061(6) -0.027(5) -0.003(5) 0.025(5)
C13A 0.031(4) 0.043(5) 0.040(4) -0.012(3) 0.003(3) 0.003(3)
C12A 0.030(4) 0.056(5) 0.025(4) -0.005(4) 0.006(3) 0.007(4)
C15A 0.060(6) 0.082(7) 0.024(4) -0.003(4) 0.007(4) -0.003(5)
C14 0.068(6) 0.056(6) 0.059(6) 0.019(5) -0.010(5) 0.020(5)
C8B 0.036(4) 0.058(6) 0.053(5) -0.005(4) 0.015(4) 0.001(4)
C15B 0.121(10) 0.033(5) 0.083(8) -0.018(5) 0.021(7) -0.018(6)
N3 0.019(3) 0.027(3) 0.036(3) -0.012(2) 0.005(2) 0.002(2)
N4 0.030(3) 0.035(4) 0.036(4) 0.006(3) 0.000(3) 0.002(3)
N2A 0.028(3) 0.025(3) 0.021(3) 0.000(2) 0.001(2) 0.003(2)
N2B 0.030(3) 0.026(3) 0.022(3) -0.001(2) 0.003(2) -0.002(2)
N1B 0.017(3) 0.023(3) 0.020(4) 0.000(3) 0.005(3) -0.003(2)
N1A 0.021(3) 0.032(3) 0.021(3) 0.004(2) 0.005(2) 0.005(2)
N1 0.023(3) 0.024(3) 0.022(3) -0.001(2) 0.001(2) 0.001(2)
N1' 0.027(3) 0.022(3) 0.023(3) -0.002(2) 0.000(2) 0.002(2)
N6 0.025(4) 0.015(4) 0.034(4) 0.001(4) 0.002(3) -0.002(3)
N5 0.021(3) 0.030(3) 0.025(3) -0.003(2) 0.002(2) 0.005(2)
B2A 0.048(13) 0.10(2) 0.061(15) -0.011(14) 0.004(11) -0.014(14)
F5A 0.061(8) 0.174(17) 0.097(11) 0.010(11) -0.011(7) 0.012(10)
F6A 0.18(2) 0.040(9) 0.149(19) 0.032(10) 0.037(15) 0.001(11)
F7A 0.064(9) 0.097(12) 0.22(2) 0.004(12) 0.011(11) 0.016(9)
F8A 0.095(12) 0.40(4) 0.060(10) 0.000(15) -0.023(9) -0.047(18)
B2 0.054(9) 0.059(9) 0.058(9) -0.006(7) 0.009(7) -0.006(7)
F5 0.048(7) 0.106(11) 0.119(11) 0.023(9) -0.017(7) -0.038(7)
F6 0.062(7) 0.051(7) 0.090(8) -0.013(6) 0.029(6) -0.002(5)
F7 0.097(11) 0.182(19) 0.106(12) -0.039(12) -0.017(9) 0.019(12)
F8 0.081(9) 0.013(6) 0.162(15) 0.015(7) 0.024(9) -0.004(6)
B1 0.075(8) 0.037(6) 0.053(6) -0.010(5) -0.002(6) 0.003(5)
F1 0.084(4) 0.059(4) 0.086(4) -0.004(3) -0.003(3) 0.028(3)
F2 0.109(6) 0.063(5) 0.206(9) 0.045(5) 0.059(6) 0.029(4)
F3 0.108(7) 0.131(11) 0.247(16) -0.054(10) -0.081(9) 0.013(7)
F4 0.250(12) 0.205(11) 0.062(5) 0.007(5) 0.013(6) 0.149(10)

loop_
_atom_type_symbol
_atom_type_description
_atom_type_scat_dispersion_real
_atom_type_scat_dispersion_imag
_atom_type_scat_source
C C 0.0033 0.0016 'International Tables Vol C Tables 4.2.6.8 and 6.1.1.4'
H H 0.0000 0.0000 'International Tables Vol C Tables 4.2.6.8 and 6.1.1.4'
B B 0.0013 0.0007 'International Tables Vol C Tables 4.2.6.8 and 6.1.1.4'
N N 0.0061 0.0033 'International Tables Vol C Tables 4.2.6.8 and 6.1.1.4'
F F 0.0171 0.0103 'International Tables Vol C Tables 4.2.6.8 and 6.1.1.4'
Rh Rh -1.1178 0.9187 'International Tables Vol C Tables 4.2.6.8 and 6.1.1.4'

loop_
_geom_angle_atom_site_label_1
_geom_angle_atom_site_label_2
_geom_angle_atom_site_label_3
_geom_angle
_geom_angle_site_symmetry_1
_geom_angle_site_symmetry_3
_geom_angle_publ_flag
N1A Rh1 N6 178.6(3) . . ?
N1A Rh1 N1B 88.4(3) . . ?
N6 Rh1 N1B 92.9(3) . . ?
N1A Rh1 N5 91.9(2) . . ?
N6 Rh1 N5 86.8(3) . . ?
N1B Rh1 N5 177.6(3) . . ?
N1A Rh1 N3 93.9(2) . . ?
N6 Rh1 N3 85.6(3) . . ?
N1B Rh1 N3 93.0(3) . . ?
N5 Rh1 N3 84.6(2) . . ?
N1A Rh1 Rh2 84.04(17) . . ?
N6 Rh1 Rh2 96.5(2) . . ?
N1B Rh1 Rh2 85.7(2) . . ?
N5 Rh1 Rh2 96.78(16) . . ?
N3 Rh1 Rh2 177.57(17) . . ?
N2B Rh2 N2A 88.1(3) . . ?
N2B Rh2 N1 174.4(3) . . ?
N2A Rh2 N1 96.3(2) . . ?
N2B Rh2 N1' 96.5(2) . . ?
N2A Rh2 N1' 174.7(3) . . ?
N1 Rh2 N1' 79.0(2) . . ?
N2B Rh2 N4 99.4(3) . . ?
N2A Rh2 N4 96.0(3) . . ?
N1 Rh2 N4 83.6(2) . . ?
N1' Rh2 N4 85.9(2) . . ?
N2B Rh2 Rh1 85.18(16) . . ?
N2A Rh2 Rh1 86.79(16) . . ?
N1 Rh2 Rh1 91.6(2) . . ?
N1' Rh2 Rh1 90.9(2) . . ?
N4 Rh2 Rh1 174.7(2) . . ?
N1 C2 C3 119.8(6) . . ?
N1 C2 C2' 115.3(7) . . ?
C3 C2 C2' 124.9(7) . . ?
N1A C1A N2A 124.3(6) . . ?
N2B C1B N1B 125.1(10) . . ?
C10A C9A C14A 119.2(7) . . ?
C10A C9A N1A 120.1(7) . . ?
C14A C9A N1A 120.7(6) . . ?
C9A C10A C11A 120.9(19) . . ?
C9A C14A C13A 121.0(7) . . ?
N1' C2' C3' 120.1(6) . . ?
N1' C2' C2 115.2(6) . . ?
C3' C2' C2 124.7(7) . . ?
C4' C3' C2' 120.0(7) . . ?
C14B C9B C10B 117.7(8) . . ?
C14B C9B N2B 120.7(8) . . ?
C10B C9B N2B 121.6(7) . . ?
N5 C11 C12 179.6(8) . . ?
C12A C11A C10A 120(2) . . ?
C7A C2A C3A 118.5(6) . . ?
C7A C2A N2A 121.2(6) . . ?
C3A C2A N2A 120.4(6) . . ?
C4A C3A C2A 120.7(7) . . ?
C3A C4A C5A 121.6(7) . . ?
C4A C5A C6A 116.8(7) . . ?
C4A C5A C8A 120.9(8) . . ?
C6A C5A C8A 122.1(8) . . ?
C7A C6A C5A 122.1(7) . . ?
N4 C9 C10 178.8(11) . . ?
C6 C5 C4 118.8(7) . . ?
C5 C4 C3 119.3(7) . . ?
C6A C7A C2A 120.2(7) . . ?
N1 C6 C5 122.9(7) . . ?
N1' C6' C5' 121.8(7) . . ?
C4' C5' C6' 120.2(7) . . ?
C5' C4' C3' 118.4(7) . . ?
C4B C3B C2B 117.0(15) . . ?
C7B C2B C3B 120.4(9) . . ?
C7B C2B N1B 120.2(6) . . ?
C3B C2B N1B 119.4(9) . . ?
C2B C7B C6B 120.1(7) . . ?
C13B C14B C9B 121.1(8) . . ?
C11B C10B C9B 120.9(7) . . ?
C10B C11B C12B 121.5(7) . . ?
N6 C13 C14 179.1(9) . . ?
C14B C13B C12B 120.8(8) . . ?
C13B C12B C11B 117.9(8) . . ?
C13B C12B C15B 121.1(8) . . ?
C11B C12B C15B 120.9(8) . . ?
C5B C6B C7B 121.4(7) . . ?
C4B C5B C6B 118.1(6) . . ?
C4B C5B C8B 122.1(7) . . ?
C6B C5B C8B 119.8(7) . . ?
C5B C4B C3B 123.0(10) . . ?
C4 C3 C2 120.4(7) . . ?
C14A C13A C12A 120.7(7) . . ?
C11A C12A C13A 118.4(9) . . ?
C11A C12A C15A 120.2(10) . . ?
C13A C12A C15A 121.4(8) . . ?
N3 C7 C8 151(4) . . ?
C7 N3 Rh1 160.0(18) . . ?
C9 N4 Rh2 174.2(6) . . ?
C1A N2A C2A 115.1(5) . . ?
C1A N2A Rh2 119.7(4) . . ?
C2A N2A Rh2 125.2(4) . . ?
C1B N2B C9B 115.7(7) . . ?
C1B N2B Rh2 122.2(6) . . ?
C9B N2B Rh2 121.6(5) . . ?
C1B N1B C2B 117.8(8) . . ?
C1B N1B Rh1 120.2(8) . . ?
C2B N1B Rh1 121.2(5) . . ?
C1A N1A C9A 115.0(5) . . ?
C1A N1A Rh1 123.9(4) . . ?
C9A N1A Rh1 121.0(4) . . ?
C6 N1 C2 118.8(6) . . ?
C6 N1 Rh2 126.2(5) . . ?
C2 N1 Rh2 114.9(5) . . ?
C6' N1' C2' 119.5(6) . . ?
C6' N1' Rh2 125.1(5) . . ?
C2' N1' Rh2 115.2(4) . . ?
C13 N6 Rh1 175.1(7) . . ?
C11 N5 Rh1 170.1(5) . . ?
F8A B2A F5A 110.8(11) . . ?
F8A B2A F6A 109.1(12) . . ?
F5A B2A F6A 110.5(11) . . ?
F8A B2A F7A 108.2(11) . . ?
F5A B2A F7A 110.5(11) . . ?
F6A B2A F7A 107.5(11) . . ?
F8 B2 F5 108.2(7) . . ?
F8 B2 F6 108.8(6) . . ?
F5 B2 F6 111.1(6) . . ?
F8 B2 F7 112.5(7) . . ?
F5 B2 F7 107.8(7) . . ?
F6 B2 F7 108.5(6) . . ?
F4 B1 F3 108.4(9) . . ?
F4 B1 F2 110.0(8) . . ?
F3 B1 F2 106.0(8) . . ?
F4 B1 F1 113.2(8) . . ?
F3 B1 F1 108.9(8) . . ?
F2 B1 F1 110.1(7) . . ?

loop_
_geom_bond_atom_site_label_1
_geom_bond_atom_site_label_2
_geom_bond_distance
_geom_bond_site_symmetry_2
_geom_bond_publ_flag
Rh1 N1A 2.023(5) . ?
Rh1 N6 2.028(8) . ?
Rh1 N1B 2.033(8) . ?
Rh1 N5 2.047(6) . ?
Rh1 N3 2.316(5) . ?
Rh1 Rh2 2.638(3) . ?
Rh2 N2B 2.032(6) . ?
Rh2 N2A 2.039(6) . ?
Rh2 N1 2.059(6) . ?
Rh2 N1' 2.067(6) . ?
Rh2 N4 2.208(7) . ?
C2 N1 1.375(9) . ?
C2 C3 1.387(11) . ?
C2 C2' 1.456(10) . ?
C1A N1A 1.316(7) . ?
C1A N2A 1.320(8) . ?
C1B N2B 1.295(11) . ?
C1B N1B 1.333(8) . ?
C9A C10A 1.386(15) . ?
C9A C14A 1.387(10) . ?
C9A N1A 1.450(8) . ?
C10A C11A 1.394(9) . ?
C14A C13A 1.387(10) . ?
C2' N1' 1.360(9) . ?
C2' C3' 1.401(10) . ?
C3' C4' 1.383(11) . ?
C9B C14B 1.405(11) . ?
C9B C10B 1.403(12) . ?
C9B N2B 1.421(10) . ?
C11 N5 1.139(9) . ?
C11 C12 1.454(10) . ?
C11A C12A 1.42(3) . ?
C2A C7A 1.393(10) . ?
C2A C3A 1.395(9) . ?
C2A N2A 1.444(8) . ?
C3A C4A 1.390(10) . ?
C4A C5A 1.401(11) . ?
C5A C6A 1.396(11) . ?
C5A C8A 1.525(12) . ?
C6A C7A 1.394(10) . ?
C9 N4 1.142(10) . ?
C9 C10 1.463(12) . ?
C5 C6 1.373(10) . ?
C5 C4 1.377(11) . ?
C4 C3 1.392(11) . ?
C6 N1 1.359(8) . ?
C6' N1' 1.336(8) . ?
C6' C5' 1.382(10) . ?
C5' C4' 1.369(11) . ?
C3B C4B 1.408(12) . ?
C3B C2B 1.420(15) . ?
C2B C7B 1.381(10) . ?
C2B N1B 1.448(10) . ?
C7B C6B 1.390(9) . ?
C14B C13B 1.381(11) . ?
C10B C11B 1.362(11) . ?
C11B C12B 1.408(12) . ?
C13 N6 1.143(11) . ?
C13 C14 1.460(11) . ?
C13B C12B 1.389(12) . ?
C12B C15B 1.515(12) . ?
C6B C5B 1.385(11) . ?
C5B C4B 1.377(11) . ?
C5B C8B 1.522(10) . ?
C13A C12A 1.396(11) . ?
C12A C15A 1.506(10) . ?
C7 N3 1.132(10) . ?
C7 C8 1.461(10) . ?
B2A F8A 1.327(13) . ?
B2A F5A 1.339(13) . ?
B2A F6A 1.353(13) . ?
B2A F7A 1.352(13) . ?
B2 F8 1.3303(11) . ?
B2 F5 1.3303(11) . ?
B2 F6 1.3304(11) . ?
B2 F7 1.3305(11) . ?
B1 F4 1.319(10) . ?
B1 F3 1.352(11) . ?
B1 F2 1.360(10) . ?
B1 F1 1.366(9) . ?

loop_
_geom_torsion_atom_site_label_1
_geom_torsion_atom_site_label_2
_geom_torsion_atom_site_label_3
_geom_torsion_atom_site_label_4
_geom_torsion
_geom_torsion_site_symmetry_1
_geom_torsion_site_symmetry_2
_geom_torsion_site_symmetry_3
_geom_torsion_site_symmetry_4
_geom_torsion_publ_flag
N1A Rh1 Rh2 N2B -80.5(2) . . . . ?
N6 Rh1 Rh2 N2B 100.8(3) . . . . ?
N1B Rh1 Rh2 N2B 8.4(3) . . . . ?
N5 Rh1 Rh2 N2B -171.7(2) . . . . ?
N3 Rh1 Rh2 N2B -49(3) . . . . ?
N1A Rh1 Rh2 N2A 7.9(2) . . . . ?
N6 Rh1 Rh2 N2A -170.8(3) . . . . ?
N1B Rh1 Rh2 N2A 96.7(3) . . . . ?
N5 Rh1 Rh2 N2A -83.3(2) . . . . ?
N3 Rh1 Rh2 N2A 40(3) . . . . ?
N1A Rh1 Rh2 N1 104.1(2) . . . . ?
N6 Rh1 Rh2 N1 -74.6(3) . . . . ?
N1B Rh1 Rh2 N1 -167.1(3) . . . . ?
N5 Rh1 Rh2 N1 12.9(2) . . . . ?
N3 Rh1 Rh2 N1 136(3) . . . . ?
N1A Rh1 Rh2 N1' -176.9(2) . . . . ?
N6 Rh1 Rh2 N1' 4.4(3) . . . . ?
N1B Rh1 Rh2 N1' -88.1(3) . . . . ?
N5 Rh1 Rh2 N1' 91.9(2) . . . . ?
N3 Rh1 Rh2 N1' -145(3) . . . . ?
N1A Rh1 Rh2 N4 129.7(17) . . . . ?
N6 Rh1 Rh2 N4 -49.0(17) . . . . ?
N1B Rh1 Rh2 N4 -141.5(17) . . . . ?
N5 Rh1 Rh2 N4 38.5(17) . . . . ?
N3 Rh1 Rh2 N4 162(4) . . . . ?
C14A C9A C10A C11A 2.2(15) . . . . ?
N1A C9A C10A C11A -174.5(11) . . . . ?
C10A C9A C14A C13A -1.8(11) . . . . ?
N1A C9A C14A C13A 174.8(6) . . . . ?
N1 C2 C2' N1' -2.2(9) . . . . ?
C3 C2 C2' N1' 178.3(7) . . . . ?
N1 C2 C2' C3' 179.2(7) . . . . ?
C3 C2 C2' C3' -0.3(12) . . . . ?
N1' C2' C3' C4' 1.3(11) . . . . ?
C2 C2' C3' C4' 179.9(7) . . . . ?
C9A C10A C11A C12A -1(2) . . . . ?
C7A C2A C3A C4A 0.5(10) . . . . ?
N2A C2A C3A C4A -179.2(6) . . . . ?
C2A C3A C4A C5A -1.6(11) . . . . ?
C3A C4A C5A C6A 0.4(11) . . . . ?
C3A C4A C5A C8A -174.3(8) . . . . ?
C4A C5A C6A C7A 1.9(12) . . . . ?
C8A C5A C6A C7A 176.5(8) . . . . ?
C6 C5 C4 C3 0.4(12) . . . . ?
C5A C6A C7A C2A -3.0(12) . . . . ?
C3A C2A C7A C6A 1.7(10) . . . . ?
N2A C2A C7A C6A -178.6(6) . . . . ?
C4 C5 C6 N1 1.0(11) . . . . ?
N1' C6' C5' C4' -0.4(12) . . . . ?
C6' C5' C4' C3' 1.8(12) . . . . ?
C2' C3' C4' C5' -2.2(12) . . . . ?
C4B C3B C2B C7B -0.4(12) . . . . ?
C4B C3B C2B N1B 178.2(8) . . . . ?
C3B C2B C7B C6B 0.5(11) . . . . ?
N1B C2B C7B C6B -178.1(7) . . . . ?
C10B C9B C14B C13B -0.6(13) . . . . ?
N2B C9B C14B C13B 176.6(8) . . . . ?
C14B C9B C10B C11B 0.0(13) . . . . ?
N2B C9B C10B C11B -177.2(9) . . . . ?
C9B C10B C11B C12B 1.4(15) . . . . ?
C9B C14B C13B C12B -0.1(14) . . . . ?
C14B C13B C12B C11B 1.5(14) . . . . ?
C14B C13B C12B C15B 179.2(9) . . . . ?
C10B C11B C12B C13B -2.2(15) . . . . ?
C10B C11B C12B C15B -179.9(10) . . . . ?
C2B C7B C6B C5B -0.3(11) . . . . ?
C7B C6B C5B C4B 0.0(11) . . . . ?
C7B C6B C5B C8B 179.0(7) . . . . ?
C6B C5B C4B C3B 0.1(12) . . . . ?
C8B C5B C4B C3B -178.9(8) . . . . ?
C2B C3B C4B C5B 0.1(13) . . . . ?
C5 C4 C3 C2 -1.3(13) . . . . ?
N1 C2 C3 C4 0.8(12) . . . . ?
C2' C2 C3 C4 -179.7(8) . . . . ?
C9A C14A C13A C12A 0.7(11) . . . . ?
C10A C11A C12A C13A 0.2(19) . . . . ?
C10A C11A C12A C15A 178.5(12) . . . . ?
C14A C13A C12A C11A 0.2(13) . . . . ?
C14A C13A C12A C15A -178.2(7) . . . . ?
C8 C7 N3 Rh1 -122(7) . . . . ?
N1A Rh1 N3 C7 -163(4) . . . . ?
N6 Rh1 N3 C7 15(4) . . . . ?
N1B Rh1 N3 C7 108(4) . . . . ?
N5 Rh1 N3 C7 -72(4) . . . . ?
Rh2 Rh1 N3 C7 165(4) . . . . ?
C10 C9 N4 Rh2 -102(46) . . . . ?
N2B Rh2 N4 C9 149(7) . . . . ?
N2A Rh2 N4 C9 60(7) . . . . ?
N1 Rh2 N4 C9 -36(7) . . . . ?
N1' Rh2 N4 C9 -115(7) . . . . ?
Rh1 Rh2 N4 C9 -61(8) . . . . ?
N1A C1A N2A C2A -171.1(6) . . . . ?
N1A C1A N2A Rh2 9.0(9) . . . . ?
C7A C2A N2A C1A -128.0(7) . . . . ?
C3A C2A N2A C1A 51.7(8) . . . . ?
C7A C2A N2A Rh2 51.8(8) . . . . ?
C3A C2A N2A Rh2 -128.5(6) . . . . ?
N2B Rh2 N2A C1A 74.3(5) . . . . ?
N1 Rh2 N2A C1A -102.2(5) . . . . ?
N1' Rh2 N2A C1A -76(3) . . . . ?
N4 Rh2 N2A C1A 173.6(5) . . . . ?
Rh1 Rh2 N2A C1A -11.0(5) . . . . ?
N2B Rh2 N2A C2A -105.6(5) . . . . ?
N1 Rh2 N2A C2A 77.9(6) . . . . ?
N1' Rh2 N2A C2A 105(2) . . . . ?
N4 Rh2 N2A C2A -6.3(6) . . . . ?
Rh1 Rh2 N2A C2A 169.2(5) . . . . ?
N1B C1B N2B C9B -173.4(8) . . . . ?
N1B C1B N2B Rh2 -1.7(12) . . . . ?
C14B C9B N2B C1B 62.2(11) . . . . ?
C10B C9B N2B C1B -120.7(9) . . . . ?
C14B C9B N2B Rh2 -109.6(8) . . . . ?
C10B C9B N2B Rh2 67.5(10) . . . . ?
N2A Rh2 N2B C1B -93.4(6) . . . . ?
N1 Rh2 N2B C1B 48(3) . . . . ?
N1' Rh2 N2B C1B 83.9(6) . . . . ?
N4 Rh2 N2B C1B 170.8(6) . . . . ?
Rh1 Rh2 N2B C1B -6.5(6) . . . . ?
N2A Rh2 N2B C9B 77.8(6) . . . . ?
N1 Rh2 N2B C9B -141(2) . . . . ?
N1' Rh2 N2B C9B -104.8(6) . . . . ?
N4 Rh2 N2B C9B -17.9(6) . . . . ?
Rh1 Rh2 N2B C9B 164.8(6) . . . . ?
N2B C1B N1B C2B -177.9(7) . . . . ?
N2B C1B N1B Rh1 12.6(12) . . . . ?
C7B C2B N1B C1B 129.4(8) . . . . ?
C3B C2B N1B C1B -49.2(11) . . . . ?
C7B C2B N1B Rh1 -61.1(8) . . . . ?
C3B C2B N1B Rh1 120.3(7) . . . . ?
N1A Rh1 N1B C1B 71.2(6) . . . . ?
N6 Rh1 N1B C1B -109.3(6) . . . . ?
N5 Rh1 N1B C1B 168(6) . . . . ?
N3 Rh1 N1B C1B 165.0(6) . . . . ?
Rh2 Rh1 N1B C1B -13.0(6) . . . . ?
N1A Rh1 N1B C2B -98.0(6) . . . . ?
N6 Rh1 N1B C2B 81.5(6) . . . . ?
N5 Rh1 N1B C2B -1(6) . . . . ?
N3 Rh1 N1B C2B -4.2(6) . . . . ?
Rh2 Rh1 N1B C2B 177.8(6) . . . . ?
N2A C1A N1A C9A -176.7(6) . . . . ?
N2A C1A N1A Rh1 1.3(9) . . . . ?
C10A C9A N1A C1A 63.8(8) . . . . ?
C14A C9A N1A C1A -112.8(7) . . . . ?
C10A C9A N1A Rh1 -114.3(7) . . . . ?
C14A C9A N1A Rh1 69.1(7) . . . . ?
N6 Rh1 N1A C1A 105(11) . . . . ?
N1B Rh1 N1A C1A -93.3(5) . . . . ?
N5 Rh1 N1A C1A 89.1(5) . . . . ?
N3 Rh1 N1A C1A 173.8(5) . . . . ?
Rh2 Rh1 N1A C1A -7.5(5) . . . . ?
N6 Rh1 N1A C9A -77(11) . . . . ?
N1B Rh1 N1A C9A 84.6(5) . . . . ?
N5 Rh1 N1A C9A -93.0(5) . . . . ?
N3 Rh1 N1A C9A -8.3(5) . . . . ?
Rh2 Rh1 N1A C9A 170.4(5) . . . . ?
C5 C6 N1 C2 -1.5(10) . . . . ?
C5 C6 N1 Rh2 -178.4(5) . . . . ?
C3 C2 N1 C6 0.5(11) . . . . ?
C2' C2 N1 C6 -179.0(6) . . . . ?
C3 C2 N1 Rh2 177.8(6) . . . . ?
C2' C2 N1 Rh2 -1.7(8) . . . . ?
N2B Rh2 N1 C6 -143(2) . . . . ?
N2A Rh2 N1 C6 -2.0(6) . . . . ?
N1' Rh2 N1 C6 -179.6(6) . . . . ?
N4 Rh2 N1 C6 93.3(6) . . . . ?
Rh1 Rh2 N1 C6 -89.0(5) . . . . ?
N2B Rh2 N1 C2 40(3) . . . . ?
N2A Rh2 N1 C2 -179.0(5) . . . . ?
N1' Rh2 N1 C2 3.4(5) . . . . ?
N4 Rh2 N1 C2 -83.7(5) . . . . ?
Rh1 Rh2 N1 C2 94.0(5) . . . . ?
C5' C6' N1' C2' -0.5(10) . . . . ?
C5' C6' N1' Rh2 175.4(6) . . . . ?
C3' C2' N1' C6' 0.1(10) . . . . ?
C2 C2' N1' C6' -178.6(6) . . . . ?
C3' C2' N1' Rh2 -176.2(5) . . . . ?
C2 C2' N1' Rh2 5.1(8) . . . . ?
N2B Rh2 N1' C6' 2.6(6) . . . . ?
N2A Rh2 N1' C6' 152(2) . . . . ?
N1 Rh2 N1' C6' 179.3(6) . . . . ?
N4 Rh2 N1' C6' -96.4(6) . . . . ?
Rh1 Rh2 N1' C6' 87.9(5) . . . . ?
N2B Rh2 N1' C2' 178.7(5) . . . . ?
N2A Rh2 N1' C2' -32(3) . . . . ?
N1 Rh2 N1' C2' -4.6(5) . . . . ?
N4 Rh2 N1' C2' 79.7(5) . . . . ?
Rh1 Rh2 N1' C2' -96.0(4) . . . . ?
C14 C13 N6 Rh1 -41(65) . . . . ?
N1A Rh1 N6 C13 44(17) . . . . ?
N1B Rh1 N6 C13 -118(8) . . . . ?
N5 Rh1 N6 C13 60(8) . . . . ?
N3 Rh1 N6 C13 -25(8) . . . . ?
Rh2 Rh1 N6 C13 156(8) . . . . ?
C12 C11 N5 Rh1 136(100) . . . . ?
N1A Rh1 N5 C11 132(3) . . . . ?
N6 Rh1 N5 C11 -47(3) . . . . ?
N1B Rh1 N5 C11 36(8) . . . . ?
N3 Rh1 N5 C11 39(3) . . . . ?
Rh2 Rh1 N5 C11 -144(3) . . . . ?
